data_7154002
loop_
_publ_author_name
'Janreddy, Donala'
'Kavala, Veerababurao'
'Kotipalli, Trimurtulu'
'Rajawinslin, R. R.'
'Kuo, Chun-Wei'
'Huang, Wen-Chang'
'Yao, Ching-Fa'

_publ_section_title
;
 Molecular iodine-mediated reaction of
 2-(2-phenylethynyl)-Morita-Baylis-Hillman adducts: an easy route to
 naphthyl ketones and iodo-substituted isochromenes.
;
_journal_issue 41
_journal_name_full 'Organic &amp; biomolecular chemistry'
_journal_page_first 8247
_journal_page_last 8256
_journal_paper_doi 10.1039/c4ob00938j
_journal_volume 12
_journal_year 2014
_chemical_formula_sum 'C19 H16 I N O6'
_chemical_formula_weight 481.23
_chemical_name_systematic
;
 ?
;
_space_group_IT_number 4
_symmetry_cell_setting monoclinic
_symmetry_space_group_name_Hall 'P 2yb'
_symmetry_space_group_name_H-M 'P 1 21 1'
_atom_sites_solution_hydrogens geom
_atom_sites_solution_primary direct
_atom_sites_solution_secondary difmap
_audit_creation_method SHELXL-97
_cell_angle_alpha 90.00
_cell_angle_beta 95.947(3)
_cell_angle_gamma 90.00
_cell_formula_units_Z 4
_cell_length_a 5.8687(3)
_cell_length_b 10.7289(6)
_cell_length_c 27.8199(12)
_cell_measurement_reflns_used 0
_cell_measurement_temperature 200(2)
_cell_measurement_theta_max 0
_cell_measurement_theta_min 0
_cell_volume 1742.24(15)
_computing_molecular_graphics 'Ortep-3 for Windows (Farrugia, 1997)'
_computing_publication_material 'WinGX publication routines (Farrugia, 1999)'
_computing_structure_refinement 'SHELXL-97 (Sheldrick, 1997)'
_computing_structure_solution 'SHELXS-86 (Sheldrick, 1986)'
_diffrn_ambient_temperature 200(2)
_diffrn_measured_fraction_theta_full 0.985
_diffrn_measured_fraction_theta_max 0.985
_diffrn_radiation_monochromator graphite
_diffrn_radiation_source 'fine-focus sealed tube'
_diffrn_radiation_type MoK\a
_diffrn_radiation_wavelength 0.71073
_diffrn_reflns_av_R_equivalents 0.0299
_diffrn_reflns_av_sigmaI/netI 0.0505
_diffrn_reflns_limit_h_max 6
_diffrn_reflns_limit_h_min -6
_diffrn_reflns_limit_k_max 12
_diffrn_reflns_limit_k_min -11
_diffrn_reflns_limit_l_max 33
_diffrn_reflns_limit_l_min -32
_diffrn_reflns_number 9825
_diffrn_reflns_theta_full 25.04
_diffrn_reflns_theta_max 25.04
_diffrn_reflns_theta_min 0.74
_exptl_absorpt_coefficient_mu 1.876
_exptl_absorpt_correction_T_max 0.9120
_exptl_absorpt_correction_T_min 0.5850
_exptl_absorpt_correction_type multi-scan
_exptl_crystal_colour yellow
_exptl_crystal_density_diffrn 1.835
_exptl_crystal_density_method 'not measured'
_exptl_crystal_description prism
_exptl_crystal_F_000 952
_exptl_crystal_size_max 0.32
_exptl_crystal_size_mid 0.14
_exptl_crystal_size_min 0.05
_refine_diff_density_max 2.578
_refine_diff_density_min -5.367
_refine_diff_density_rms 0.396
_refine_ls_abs_structure_details 'Flack H D (1983), Acta Cryst. A39, 876-881'
_refine_ls_abs_structure_Flack 0.40(13)
_refine_ls_extinction_coef 0.038(3)
_refine_ls_extinction_expression Fc^*^=kFc[1+0.001xFc^2^\l^3^/sin(2\q)]^-1/4^
_refine_ls_extinction_method SHELXL
_refine_ls_goodness_of_fit_ref 1.141
_refine_ls_hydrogen_treatment constr
_refine_ls_matrix_type full
_refine_ls_number_parameters 226
_refine_ls_number_reflns 5302
_refine_ls_number_restraints 9
_refine_ls_restrained_S_all 1.140
_refine_ls_R_factor_all 0.1246
_refine_ls_R_factor_gt 0.1087
_refine_ls_shift/su_max 0.017
_refine_ls_shift/su_mean 0.012
_refine_ls_structure_factor_coef Fsqd
_refine_ls_weighting_details 'calc w=1/[\s^2^(Fo^2^)+(0.1247P)^2^+81.6874P] where P=(Fo^2^+2Fc^2^)/3'
_refine_ls_weighting_scheme calc
_refine_ls_wR_factor_gt 0.3129
_refine_ls_wR_factor_ref 0.3290
_reflns_number_gt 4666
_reflns_number_total 5302
_reflns_threshold_expression >2sigma(I)
_cod_data_source_file c4ob00938j2.cif
_cod_data_source_block ch15710a
_cod_depositor_comments 'Adding full bibliography for 7154000--7154003.cif.'
_cod_original_sg_symbol_H-M 'P 21'
_cod_database_code 7154002

loop_
_symmetry_equiv_pos_as_xyz
'x, y, z'
'-x, y+1/2, -z'

loop_
_atom_site_label
_atom_site_type_symbol
_atom_site_fract_x
_atom_site_fract_y
_atom_site_fract_z
_atom_site_U_iso_or_equiv
_atom_site_adp_type
_atom_site_occupancy
_atom_site_symmetry_multiplicity
_atom_site_calc_flag
_atom_site_refinement_flags
_atom_site_disorder_assembly
_atom_site_disorder_group
C1 C 0.443(5) 0.519(3) 0.4266(10) 0.045(7) Uiso 1 1 d . A 1
C2 C 0.274(3) 0.399(2) 0.4247(7) 0.032(5) Uiso 1 1 d D A 1
C3 C 0.326(5) 0.313(2) 0.3991(9) 0.044(7) Uiso 1 1 d D A 1
H3 H 0.4634 0.3112 0.3838 0.053 Uiso 1 1 calc R A 1
C4 C 0.156(5) 0.213(3) 0.3943(9) 0.046(7) Uiso 1 1 d D A 1
H4 H 0.1826 0.1424 0.3751 0.056 Uiso 1 1 calc R A 1
C5 C -0.017(6) 0.218(4) 0.4141(10) 0.055(8) Uiso 1 1 d D A 1
H5 H -0.1189 0.1493 0.4092 0.066 Uiso 1 1 calc R A 1
C6 C -0.079(5) 0.311(3) 0.4423(10) 0.050(8) Uiso 1 1 d D A 1
H6 H -0.2191 0.3078 0.4568 0.061 Uiso 1 1 calc R A 1
C7 C 0.086(5) 0.422(5) 0.4503(10) 0.063(8) Uiso 1 1 d D A 1
H7 H 0.0639 0.4937 0.4693 0.075 Uiso 1 1 calc R A 1
C8 C 0.537(5) 0.565(4) 0.3962(9) 0.036(6) Uiso 1 1 d . A 1
C9 C 0.720(5) 0.650(3) 0.3900(10) 0.045(7) Uiso 1 1 d . A 1
C10 C 0.863(5) 0.728(3) 0.4257(10) 0.038(6) Uiso 1 1 d . A 1
H10 H 0.8348 0.7322 0.4587 0.046 Uiso 1 1 calc R A 1
C11 C 1.053(5) 0.802(3) 0.4067(11) 0.044(7) Uiso 1 1 d . A 1
H11 H 1.1398 0.8584 0.4276 0.053 Uiso 1 1 calc R A 1
C12 C 1.102(5) 0.789(3) 0.3631(11) 0.043(7) Uiso 1 1 d . A 1
C13 C 0.965(7) 0.715(4) 0.3285(15) 0.071(11) Uiso 1 1 d . A 1
H13 H 1.0036 0.7068 0.2963 0.086 Uiso 1 1 calc R A 1
C14 C 0.781(5) 0.656(3) 0.3427(9) 0.034(6) Uiso 1 1 d . A 1
C15 C 0.611(5) 0.583(3) 0.3130(9) 0.039(6) Uiso 1 1 d . A 1
H15 H 0.5252 0.6364 0.2878 0.046 Uiso 1 1 calc R A 1
C16 C 0.719(5) 0.463(3) 0.2891(10) 0.037(6) Uiso 1 1 d . A 1
C17 C 0.937(6) 0.405(5) 0.3041(13) 0.068(9) Uiso 1 1 d . A 1
H17A H 0.9891 0.3376 0.2861 0.082 Uiso 1 1 calc R A 1
H17B H 1.0282 0.4352 0.3318 0.082 Uiso 1 1 calc R A 1
C18 C 0.576(4) 0.416(5) 0.2460(9) 0.040(5) Uiso 1 1 d . A 1
C19 C 0.231(5) 0.427(5) 0.1969(11) 0.058(8) Uiso 1 1 d . A 1
H19A H 0.0792 0.4620 0.1995 0.088 Uiso 1 1 calc R A 1
H19B H 0.2191 0.3362 0.1929 0.088 Uiso 1 1 calc R A 1
H19C H 0.2952 0.4629 0.1688 0.088 Uiso 1 1 calc R A 1
C20 C 0.558(4) 0.978(3) 0.0641(9) 0.033(6) Uiso 1 1 d . B 1
C21 C 0.714(4) 1.073(3) 0.0722(8) 0.041(6) Uiso 1 1 d D B 1
C22 C 0.682(5) 1.185(2) 0.1051(9) 0.044(7) Uiso 1 1 d D B 1
H22 H 0.5529 1.1845 0.1231 0.053 Uiso 1 1 calc R B 1
C23 C 0.836(5) 1.293(3) 0.1105(10) 0.047(7) Uiso 1 1 d D B 1
H23 H 0.8141 1.3621 0.1309 0.056 Uiso 1 1 calc R B 1
C24 C 1.029(5) 1.283(4) 0.0805(10) 0.054(8) Uiso 1 1 d D B 1
H24 H 1.1389 1.3480 0.0814 0.065 Uiso 1 1 calc R B 1
C25 C 1.053(5) 1.180(3) 0.0512(9) 0.050(7) Uiso 1 1 d D B 1
H25 H 1.1801 1.1778 0.0326 0.061 Uiso 1 1 calc R B 1
C26 C 0.917(4) 1.092(3) 0.0483(8) 0.033(5) Uiso 1 1 d D B 1
H26 H 0.9513 1.0271 0.0271 0.039 Uiso 1 1 calc R B 1
C27 C 0.442(4) 0.921(5) 0.1065(10) 0.050(6) Uiso 1 1 d . B 1
C28 C 0.262(5) 0.834(3) 0.1088(10) 0.035(6) Uiso 1 1 d . B 1
C29 C 0.102(6) 0.764(4) 0.0796(12) 0.056(8) Uiso 1 1 d . B 1
H29 H 0.1235 0.7660 0.0462 0.068 Uiso 1 1 calc R B 1
C30 C -0.046(5) 0.705(3) 0.0881(11) 0.043(7) Uiso 1 1 d . B 1
H30 H -0.1385 0.6606 0.0638 0.051 Uiso 1 1 calc R B 1
C31 C -0.086(6) 0.701(4) 0.1379(12) 0.054(8) Uiso 1 1 d . B 1
C32 C 0.044(4) 0.765(3) 0.1733(9) 0.031(5) Uiso 1 1 d . B 1
H32 H 0.0174 0.7620 0.2064 0.037 Uiso 1 1 calc R B 1
C33 C 0.229(7) 0.838(4) 0.1556(15) 0.065(10) Uiso 1 1 d . B 1
C34 C 0.385(4) 0.933(4) 0.1861(9) 0.039(6) Uiso 1 1 d . B 1
H34 H 0.4797 0.8832 0.2113 0.047 Uiso 1 1 calc R B 1
C35 C 0.282(5) 1.026(4) 0.2101(11) 0.045(7) Uiso 1 1 d . B 1
C36 C 0.078(4) 1.067(3) 0.1984(9) 0.034(6) Uiso 1 1 d . B 1
H36A H -0.0132 1.0327 0.1714 0.041 Uiso 1 1 calc R B 1
H36B H 0.0180 1.1316 0.2168 0.041 Uiso 1 1 calc R B 1
C37 C 0.401(6) 1.090(4) 0.2542(11) 0.050(8) Uiso 1 1 d . B 1
C38 C 0.768(5) 1.089(4) 0.3023(10) 0.047(7) Uiso 1 1 d . B 1
H38A H 0.9217 1.0522 0.3034 0.070 Uiso 1 1 calc R B 1
H38B H 0.6955 1.0624 0.3308 0.070 Uiso 1 1 calc R B 1
H38C H 0.7797 1.1797 0.3018 0.070 Uiso 1 1 calc R B 1
O1 O 1.408(4) 0.926(4) 0.3768(9) 0.079(7) Uiso 1 1 d D A 1
O2 O 1.330(4) 0.852(3) 0.3032(8) 0.062(7) Uiso 1 1 d D A 1
O3 O 0.377(4) 0.454(2) 0.2392(7) 0.044(5) Uiso 1 1 d . A 1
O4 O 0.667(4) 0.332(3) 0.2158(8) 0.048(5) Uiso 1 1 d . A 1
O5 O 0.459(4) 0.538(3) 0.3484(8) 0.057(6) Uiso 1 1 d . A 1
O6 O -0.336(5) 0.648(3) 0.1946(10) 0.081(8) Uiso 1 1 d D B 1
O7 O -0.417(4) 0.578(3) 0.1225(8) 0.059(6) Uiso 1 1 d D B 1
O8 O 0.342(4) 1.159(3) 0.2782(8) 0.055(6) Uiso 1 1 d . B 1
O9 O 0.632(4) 1.047(3) 0.2593(7) 0.050(5) Uiso 1 1 d . B 1
O10 O 0.532(3) 0.968(2) 0.1518(7) 0.039(5) Uiso 1 1 d . B 1
I1 I 0.5359(4) 0.5741(14) 0.50465(7) 0.0655(9) Uani 1 1 d . A 1
I2 I 0.4649(2) 0.9175(14) -0.00112(4) 0.0305(5) Uani 1 1 d . B 1
N1 N 1.290(5) 0.859(3) 0.3457(9) 0.054(7) Uiso 1 1 d D A 1
N2 N -0.287(5) 0.639(3) 0.1511(10) 0.064(8) Uiso 1 1 d D B 1
O11 O 0.966(3) 0.759(2) 0.5031(6) 0.036 Uiso 1 1 d . C 2
O12 O 0.030(3) 0.571(2) 0.4964(5) 0.034 Uiso 1 1 d . D 2

loop_
_atom_site_aniso_label
_atom_site_aniso_U_11
_atom_site_aniso_U_22
_atom_site_aniso_U_33
_atom_site_aniso_U_23
_atom_site_aniso_U_13
_atom_site_aniso_U_12
I1 0.0704(16) 0.087(2) 0.0400(11) -0.0080(13) 0.0083(10) -0.0039(16)
I2 0.0280(7) 0.0446(9) 0.0188(6) -0.0093(9) 0.0027(4) -0.0009(13)

loop_
_atom_type_symbol
_atom_type_description
_atom_type_scat_dispersion_real
_atom_type_scat_dispersion_imag
_atom_type_scat_source
C C 0.0033 0.0016 'International Tables Vol C Tables 4.2.6.8 and 6.1.1.4'
O O 0.0106 0.0060 'International Tables Vol C Tables 4.2.6.8 and 6.1.1.4'
I I -0.4742 1.8119 'International Tables Vol C Tables 4.2.6.8 and 6.1.1.4'
N N 0.0061 0.0033 'International Tables Vol C Tables 4.2.6.8 and 6.1.1.4'
H H 0.0000 0.0000 'International Tables Vol C Tables 4.2.6.8 and 6.1.1.4'

loop_
_geom_angle_atom_site_label_1
_geom_angle_atom_site_label_2
_geom_angle_atom_site_label_3
_geom_angle
C8 C1 C2 130(3)
C8 C1 I1 120(2)
C2 C1 I1 109.0(16)
C3 C2 C7 133(3)
C3 C2 C1 116(2)
C7 C2 C1 111(3)
C2 C3 C4 114(3)
C2 C3 H3 123.2
C4 C3 H3 123.2
C5 C4 C3 122(3)
C5 C4 H4 119.1
C3 C4 H4 119.1
C4 C5 C6 126(4)
C4 C5 H5 116.8
C6 C5 H5 116.8
C5 C6 C7 117(3)
C5 C6 H6 121.5
C7 C6 H6 121.6
C2 C7 C6 108(3)
C2 C7 H7 126.0
C6 C7 H7 126.0
C1 C8 O5 118(3)
C1 C8 C9 141(3)
O5 C8 C9 101(2)
C14 C9 C8 114(3)
C14 C9 C10 115(3)
C8 C9 C10 131(3)
C9 C10 C11 117(3)
C9 C10 H10 121.6
C11 C10 H10 121.6
C12 C11 C10 122(3)
C12 C11 H11 119.2
C10 C11 H11 119.3
C11 C12 C13 122(3)
C11 C12 N1 121(3)
C13 C12 N1 117(3)
C14 C13 C12 118(3)
C14 C13 H13 120.8
C12 C13 H13 120.8
C13 C14 C9 126(3)
C13 C14 C15 127(3)
C9 C14 C15 106(3)
C14 C15 O5 103(2)
C14 C15 C16 113(2)
O5 C15 C16 107(2)
C14 C15 H15 111.0
O5 C15 H15 111.1
C16 C15 H15 111.1
C17 C16 C18 120(3)
C17 C16 C15 127(3)
C18 C16 C15 113(3)
C16 C17 H17A 120.2
C16 C17 H17B 119.8
H17A C17 H17B 120.0
O3 C18 O4 123(3)
O3 C18 C16 117(3)
O4 C18 C16 120(2)
O3 C19 H19A 109.5
O3 C19 H19B 109.4
H19A C19 H19B 109.5
O3 C19 H19C 109.5
H19A C19 H19C 109.5
H19B C19 H19C 109.5
C21 C20 C27 120(3)
C21 C20 I2 121.2(19)
C27 C20 I2 118(2)
C20 C21 C26 127(3)
C20 C21 C22 124(2)
C26 C21 C22 109(3)
C23 C22 C21 125(3)
C23 C22 H22 117.7
C21 C22 H22 117.7
C22 C23 C24 112(3)
C22 C23 H23 123.8
C24 C23 H23 123.7
C25 C24 C23 122(3)
C25 C24 H24 119.2
C23 C24 H24 119.2
C26 C25 C24 123(3)
C26 C25 H25 118.6
C24 C25 H25 118.7
C25 C26 C21 130(3)
C25 C26 H26 115.1
C21 C26 H26 115.1
O10 C27 C28 114(2)
O10 C27 C20 113(3)
C28 C27 C20 133(3)
C33 C28 C29 115(3)
C33 C28 C27 102(3)
C29 C28 C27 142(3)
C30 C29 C28 132(4)
C30 C29 H29 113.9
C28 C29 H29 113.9
C29 C30 C31 116(3)
C29 C30 H30 122.2
C31 C30 H30 122.2
C32 C31 N2 118(3)
C32 C31 C30 123(3)
N2 C31 C30 119(3)
C31 C32 C33 114(3)
C31 C32 H32 123.0
C33 C32 H32 123.0
C28 C33 C32 120(3)
C28 C33 C34 114(3)
C32 C33 C34 126(3)
C35 C34 O10 118(3)
C35 C34 C33 118(3)
O10 C34 C33 100(2)
C35 C34 H34 106.6
O10 C34 H34 106.6
C33 C34 H34 106.6
C36 C35 C34 125(3)
C36 C35 C37 113(3)
C34 C35 C37 122(3)
C35 C36 H36A 120.1
C35 C36 H36B 119.9
H36A C36 H36B 120.0
O8 C37 O9 122(3)
O8 C37 C35 132(3)
O9 C37 C35 107(3)
O9 C38 H38A 109.4
O9 C38 H38B 109.5
H38A C38 H38B 109.5
O9 C38 H38C 109.5
H38A C38 H38C 109.5
H38B C38 H38C 109.5
C18 O3 C19 123(3)
C8 O5 C15 114(2)
C38 O9 C37 115(3)
C27 O10 C34 108(2)
O2 N1 O1 123(3)
O2 N1 C12 121(3)
O1 N1 C12 116(3)
O7 N2 O6 118(3)
O7 N2 C31 124(3)
O6 N2 C31 119(3)

loop_
_geom_bond_atom_site_label_1
_geom_bond_atom_site_label_2
_geom_bond_distance
C1 C8 1.16(4)
C1 C2 1.62(4)
C1 I1 2.26(3)
C2 C3 1.23(4)
C2 C7 1.40(4)
C3 C4 1.46(4)
C3 H3 0.9500
C4 C5 1.20(4)
C4 H4 0.9500
C5 C6 1.34(5)
C5 H5 0.9500
C6 C7 1.54(5)
C6 H6 0.9500
C7 H7 0.9500
C8 O5 1.39(3)
C8 C9 1.43(4)
C9 C14 1.40(4)
C9 C10 1.49(4)
C10 C11 1.51(4)
C10 H10 0.9500
C11 C12 1.28(4)
C11 H11 0.9500
C12 C13 1.43(5)
C12 N1 1.46(4)
C13 C14 1.35(5)
C13 H13 0.9500
C14 C15 1.45(4)
C15 O5 1.48(3)
C15 C16 1.61(4)
C15 H15 1.0000
C16 C17 1.44(5)
C16 C18 1.48(4)
C17 H17A 0.9500
C17 H17B 0.9500
C18 O3 1.24(3)
C18 O4 1.38(4)
C19 O3 1.41(4)
C19 H19A 0.9800
C19 H19B 0.9800
C19 H19C 0.9800
C20 C21 1.37(4)
C20 C27 1.55(4)
C20 I2 1.95(3)
C21 C26 1.44(4)
C21 C22 1.53(4)
C22 C23 1.47(4)
C22 H22 0.9500
C23 C24 1.48(5)
C23 H23 0.9500
C24 C25 1.38(5)
C24 H24 0.9500
C25 C26 1.24(4)
C25 H25 0.9500
C26 H26 0.9500
C27 O10 1.41(4)
C27 C28 1.42(5)
C28 C33 1.34(5)
C28 C29 1.39(5)
C29 C30 1.12(4)
C29 H29 0.9500
C30 C31 1.43(4)
C30 H30 0.9500
C31 C32 1.37(4)
C31 N2 1.43(4)
C32 C33 1.46(5)
C32 H32 0.9500
C33 C34 1.56(5)
C34 C35 1.38(4)
C34 O10 1.40(3)
C34 H34 1.0000
C35 C36 1.29(4)
C35 C37 1.51(5)
C36 H36A 0.9500
C36 H36B 0.9500
C37 O8 1.08(4)
C37 O9 1.43(4)
C38 O9 1.44(4)
C38 H38A 0.9800
C38 H38B 0.9800
C38 H38C 0.9800
O1 N1 1.27(3)
O2 N1 1.23(3)
O6 N2 1.27(3)
O7 N2 1.23(3)

loop_
_geom_torsion_atom_site_label_1
_geom_torsion_atom_site_label_2
_geom_torsion_atom_site_label_3
_geom_torsion_atom_site_label_4
_geom_torsion
C8 C1 C2 C3 38(4)
I1 C1 C2 C3 -131.4(14)
C8 C1 C2 C7 -138(3)
I1 C1 C2 C7 53.5(18)
C7 C2 C3 C4 0.02(18)
C1 C2 C3 C4 -173.7(18)
C2 C3 C4 C5 0.01(17)
C3 C4 C5 C6 0.0(4)
C4 C5 C6 C7 0.0(5)
C3 C2 C7 C6 0.0(3)
C1 C2 C7 C6 173.9(17)
C5 C6 C7 C2 0.0(4)
C2 C1 C8 O5 19(5)
I1 C1 C8 O5 -174(2)
C2 C1 C8 C9 -164(4)
I1 C1 C8 C9 4(7)
C1 C8 C9 C14 171(5)
O5 C8 C9 C14 -11(4)
C1 C8 C9 C10 -6(7)
O5 C8 C9 C10 172(3)
C14 C9 C10 C11 -1(4)
C8 C9 C10 C11 176(3)
C9 C10 C11 C12 -5(4)
C10 C11 C12 C13 6(5)
C10 C11 C12 N1 -178(3)
C11 C12 C13 C14 0(5)
N1 C12 C13 C14 -176(3)
C12 C13 C14 C9 -7(6)
C12 C13 C14 C15 175(3)
C8 C9 C14 C13 -171(3)
C10 C9 C14 C13 7(5)
C8 C9 C14 C15 8(4)
C10 C9 C14 C15 -175(3)
C13 C14 C15 O5 178(3)
C9 C14 C15 O5 -1(3)
C13 C14 C15 C16 62(4)
C9 C14 C15 C16 -116(3)
C14 C15 C16 C17 18(4)
O5 C15 C16 C17 -95(3)
C14 C15 C16 C18 -158(3)
O5 C15 C16 C18 89(3)
C17 C16 C18 O3 169(3)
C15 C16 C18 O3 -15(4)
C17 C16 C18 O4 -10(5)
C15 C16 C18 O4 166(3)
C27 C20 C21 C26 144(2)
I2 C20 C21 C26 -40(3)
C27 C20 C21 C22 -43(3)
I2 C20 C21 C22 133.0(16)
C20 C21 C22 C23 -174(2)
C26 C21 C22 C23 0.01(12)
C21 C22 C23 C24 -0.01(12)
C22 C23 C24 C25 0.0(3)
C23 C24 C25 C26 -0.1(4)
C24 C25 C26 C21 0.1(5)
C20 C21 C26 C25 174(2)
C22 C21 C26 C25 0.0(3)
C21 C20 C27 O10 -7(4)
I2 C20 C27 O10 177(2)
C21 C20 C27 C28 172(4)
I2 C20 C27 C28 -4(5)
O10 C27 C28 C33 6(4)
C20 C27 C28 C33 -173(4)
O10 C27 C28 C29 175(4)
C20 C27 C28 C29 -4(8)
C33 C28 C29 C30 -3(7)
C27 C28 C29 C30 -172(5)
C28 C29 C30 C31 1(7)
C29 C30 C31 C32 0(5)
C29 C30 C31 N2 173(4)
N2 C31 C32 C33 -173(3)
C30 C31 C32 C33 0(5)
C29 C28 C33 C32 4(5)
C27 C28 C33 C32 176(3)
C29 C28 C33 C34 -171(3)
C27 C28 C33 C34 2(4)
C31 C32 C33 C28 -2(5)
C31 C32 C33 C34 172(3)
C28 C33 C34 C35 121(3)
C32 C33 C34 C35 -53(5)
C28 C33 C34 O10 -8(4)
C32 C33 C34 O10 177(3)
O10 C34 C35 C36 97(4)
C33 C34 C35 C36 -23(5)
O10 C34 C35 C37 -83(4)
C33 C34 C35 C37 156(3)
C36 C35 C37 O8 4(6)
C34 C35 C37 O8 -175(4)
C36 C35 C37 O9 -173(3)
C34 C35 C37 O9 7(4)
O4 C18 O3 C19 -8(6)
C16 C18 O3 C19 174(3)
C1 C8 O5 C15 -171(3)
C9 C8 O5 C15 11(3)
C14 C15 O5 C8 -7(3)
C16 C15 O5 C8 112(3)
O8 C37 O9 C38 8(5)
C35 C37 O9 C38 -174(3)
C28 C27 O10 C34 -12(4)
C20 C27 O10 C34 167(3)
C35 C34 O10 C27 -118(3)
C33 C34 O10 C27 11(3)
C11 C12 N1 O2 -176(3)
C13 C12 N1 O2 0(5)
C11 C12 N1 O1 3(5)
C13 C12 N1 O1 179(3)
C32 C31 N2 O7 -180(3)
C30 C31 N2 O7 7(5)
C32 C31 N2 O6 1(5)
C30 C31 N2 O6 -172(3)
